data_1560785
loop_
_publ_author_name
'Kowalik, Mateusz'
'Masternak, Joanna'
'Kazimierczuk, Katarzyna'
'Khavryuchenko, Oleksiy V.'
'Kupcewicz, Bogumi\/la'
'Barszcz, Barbara'

_publ_section_title
;
 Lead(II) coordination polymers with imidazole-4- and
 pyrazole-3-carboxylate isomeric linkers: Structural diversity and
 luminescence properties
;
_journal_name_full 'Journal of Solid State Chemistry'
_journal_page_first 100
_journal_page_last 111
_journal_paper_doi 10.1016/j.jssc.2018.07.012
_journal_volume 266
_journal_year 2018
_chemical_compound_source
;
synthesis as described
;
_chemical_formula_sum 'C8 H8 N4 O5 Pb'
_chemical_formula_weight 447.370
_chemical_name_systematic
;
<i>catena</i>-Poly[aqua(<i>m</i>~2~-1<i>-H</i>-imidazole-4-carboxylato-

k^3^<i>N,O:O
</i>' )(1<i>-H</i>-imidazole-4-carboxylato-k^2^<i>N,O

       
</i>)lead(II)]


;
_space_group_IT_number 14
_space_group_name_Hall '-P 2ybc'
_space_group_name_H-M_alt 'P 1 21/c 1'
_symmetry_Int_Tables_number 14
_symmetry_space_group_name_Hall '-P 2ybc'
_symmetry_space_group_name_H-M 'P 1 21/c 1'
_cell_angle_alpha 90.000
_cell_angle_beta 109.144(5)
_cell_angle_gamma 90.000
_cell_formula_units_Z 4
_cell_length_a 7.3754(5)
_cell_length_b 22.6023(14)
_cell_length_c 6.9634(5)
_cell_volume 1096.61(13)
_refine_ls_R_factor_all 0.066
_cod_data_source_file JSSC-2018-266-100.cif
_cod_data_source_block b12_2016
_cod_original_cell_volume 1096.6(1)
_cod_original_sg_symbol_Hall -P_2ybc
_cod_database_code 1560785

loop_
_symmetry_equiv_pos_site_id
_symmetry_equiv_pos_as_xyz
1 x,y,z
2 -x,1/2+y,1/2-z
3 -x,-y,-z
4 x,1/2-y,1/2+z

loop_
_atom_site_aniso_label
_atom_site_aniso_U_11
_atom_site_aniso_U_22
_atom_site_aniso_U_33
_atom_site_aniso_U_12
_atom_site_aniso_U_13
_atom_site_aniso_U_23
C1 0.025(5) 0.012(4) 0.015(5) 0.007(4) 0.010(4) 0.004(3)
C2 0.018(5) 0.026(6) 0.011(5) -0.001(4) -0.002(4) 0.002(4)
C3 0.020(5) 0.027(5) 0.009(4) -0.004(4) 0.009(4) -0.003(4)
C4 0.012(5) 0.031(6) 0.013(5) 0.004(4) 0.008(4) -0.002(4)
C5 0.013(5) 0.041(7) 0.018(5) -0.005(4) 0.006(4) -0.006(4)
C6 0.028(6) 0.025(5) 0.019(5) -0.003(4) 0.015(4) -0.003(4)
C7 0.018(5) 0.020(5) 0.013(4) -0.002(4) 0.010(4) -0.001(4)
C8 0.016(5) 0.032(6) 0.011(5) 0.000(4) 0.005(4) -0.005(4)
N1 0.020(4) 0.023(4) 0.013(4) -0.006(3) 0.007(4) 0.001(3)
N2 0.018(4) 0.048(6) 0.011(4) -0.003(4) 0.007(3) 0.001(4)
N3 0.016(4) 0.032(5) 0.012(4) 0.001(3) 0.006(3) 0.000(3)
N4 0.008(4) 0.029(5) 0.019(4) -0.002(3) 0.003(3) 0.001(4)
O1 0.020(4) 0.031(4) 0.012(3) -0.009(3) 0.009(3) -0.001(3)
O2 0.022(4) 0.026(4) 0.015(3) -0.008(3) 0.006(3) -0.004(3)
O3 0.018(4) 0.037(5) 0.025(4) 0.002(3) 0.003(3) -0.002(4)
O4 0.022(4) 0.024(4) 0.022(4) -0.006(3) 0.011(3) -0.007(3)
O5 0.044(6) 0.065(6) 0.009(4) 0.017(5) 0.007(4) -0.008(4)
Pb1 0.0144(4) 0.0265(4) 0.0122(4) 0.00042(11) 0.0065(3) -0.00018(11)

loop_
_atom_site_label
_atom_site_type_symbol
_atom_site_fract_x
_atom_site_fract_y
_atom_site_fract_z
_atom_site_occupancy
_atom_site_symmetry_multiplicity
_atom_site_Wyckoff_symbol
_atom_site_calc_flag
_atom_site_thermal_displace_type
_atom_site_U_iso_or_equiv
C1 C 0.4728(15) 0.5730(4) 0.9735(15) 1.000 4 e d Uani 0.0162(19)
H1 H 0.5588 0.5880 1.0973 1.000 4 e calc Uiso 0.01900
C2 C 0.2169(16) 0.5305(5) 0.7500(16) 1.000 4 e d Uani 0.020(2)
H2 H 0.0989 0.5102 0.6911 1.000 4 e calc Uiso 0.02400
C3 C 0.3384(15) 0.5509(5) 0.6536(15) 1.000 4 e d Uani 0.0175(19)
C4 C 0.3275(14) 0.5493(5) 0.4372(15) 1.000 4 e d Uani 0.018(2)
C5 C 0.2903(14) 0.6948(6) 0.5174(16) 1.000 4 e d Uani 0.024(2)
H5 H 0.2178 0.6601 0.4654 1.000 4 e calc Uiso 0.02900
C6 C 0.3588(15) 0.7867(5) 0.5992(16) 1.000 4 e d Uani 0.022(2)
H6 H 0.3478 0.8280 0.6173 1.000 4 e calc Uiso 0.02700
C7 C 0.5227(14) 0.7542(4) 0.6584(14) 1.000 4 e d Uani 0.0153(19)
C8 C 0.7249(14) 0.7692(5) 0.7728(15) 1.000 4 e d Uani 0.020(2)
N1 N 0.5004(13) 0.5752(4) 0.7942(12) 1.000 4 e d Uani 0.0183(18)
N2 N 0.3028(13) 0.5459(5) 0.9525(14) 1.000 4 e d Uani 0.025(2)
H2A H 0.2551 0.5392 1.0509 1.000 4 e calc Uiso 0.03000
N3 N 0.4756(12) 0.6953(4) 0.6049(13) 1.000 4 e d Uani 0.0197(18)
N4 N 0.2142(11) 0.7486(4) 0.5092(13) 1.000 4 e d Uani 0.0191(18)
H4 H 0.0920 0.7577 0.4551 1.000 4 e calc Uiso 0.02300
O1 O 0.4623(10) 0.5765(3) 0.3936(10) 1.000 4 e d Uani 0.0204(15)
O2 O 0.1866(11) 0.5259(3) 0.3067(11) 1.000 4 e d Uani 0.0206(16)
O3 O 0.8400(11) 0.7267(4) 0.8140(12) 1.000 4 e d Uani 0.0277(18)
O4 O 0.7654(10) 0.8236(4) 0.8193(11) 1.000 4 e d Uani 0.0213(17)
O5 O 0.9341(17) 0.6133(5) 1.0706(14) 1.000 4 e d Uani 0.040(2)
H5A H 0.9407 0.6432 1.1466 1.000 4 e d Uiso 0.05900
H5B H 0.9986 0.5867 1.1504 1.000 4 e d Uiso 0.05900
Pb1 Pb 0.7286(0) 0.6234(0) 0.6577(0) 1.000 4 e d Uani 0.0172(3)

loop_
_atom_type_symbol
_atom_type_radius_bond
C 1.200
H 1.200
N 1.200
O 1.200
Pb 1.200

loop_
_geom_angle_atom_site_label_1
_geom_angle_atom_site_label_2
_geom_angle_atom_site_label_3
_geom_angle_site_symmetry_1
_geom_angle_site_symmetry_2
_geom_angle_site_symmetry_3
_geom_angle
_geom_angle_publ_flag
N1 C1 N2 . . . 109.6(9) no
N1 C1 H1 . . . 125.20 no
N2 C1 H1 . . . 125.20 no
C3 C2 N2 . . . 105.1(9) no
C3 C2 H2 . . . 127.40 no
N2 C2 H2 . . . 127.40 no
C2 C3 N1 . . . 109.9(8) no
C2 C3 C4 . . . 131.8(9) no
N1 C3 C4 . . . 118.3(9) no
O2 C4 O1 . . . 123.5(9) no
O2 C4 C3 . . . 120.3(9) no
O1 C4 C3 . . . 116.0(9) no
N3 C5 N4 . . . 112.(1) no
N3 C5 H5 . . . 124.00 no
N4 C5 H5 . . . 124.00 no
N4 C6 C7 . . . 106.5(9) no
N4 C6 H6 . . . 126.80 no
C7 C6 H6 . . . 126.80 no
C6 C7 N3 . . . 108.4(9) no
C6 C7 C8 . . . 132.7(9) no
N3 C7 C8 . . . 118.8(9) no
O3 C8 O4 . . . 126.5(9) no
O3 C8 C7 . . . 115.7(9) no
O4 C8 C7 . . . 117.8(9) no
C1 N1 C3 . . . 106.6(8) no
C1 N1 Pb1 . . . 136.0(7) no
C3 N1 Pb1 . . . 116.5(6) no
C1 N2 C2 . . . 108.6(9) no
C1 N2 H2A . . . 125.70 no
C2 N2 H2A . . . 125.70 no
C5 N3 C7 . . . 105.4(9) no
C5 N3 Pb1 . . . 135.0(8) no
C7 N3 Pb1 . . . 119.3(6) no
C5 N4 C6 . . . 107.7(9) no
C5 N4 H4 . . . 126.10 no
C6 N4 H4 . . . 126.10 no
C4 O1 Pb1 . . . 121.4(6) no
C8 O3 Pb1 . . . 119.8(7) no
C8 O4 Pb1 . . 4_565 123.9(6) no
H5A O5 H5B . . . 104.50 no
N3 Pb1 N1 . . . 76.3(3) no
N3 Pb1 O1 . . . 77.7(3) no
N1 Pb1 O1 . . . 67.3(2) no
N3 Pb1 O3 . . . 65.2(3) no
N1 Pb1 O3 . . . 113.7(3) no
O1 Pb1 O3 . . . 140.4(3) no
N3 Pb1 O4 . . 4_564 82.2(2) no
N1 Pb1 O4 . . 4_564 143.7(2) no
O1 Pb1 O4 . . 4_564 79.9(2) no
O3 Pb1 O4 . . 4_564 81.9(3) no
O1 Pb1 O5 . . . 140.42(26) no
O3 Pb1 O5 . . . 69.54(28) no
O4 Pb1 O5 4_564 . . 138.69(25) no
N1 Pb1 O5 . . . 76.88(30) no
N3 Pb1 O5 . . . 110.18(31) no

loop_
_geom_bond_atom_site_label_1
_geom_bond_atom_site_label_2
_geom_bond_site_symmetry_1
_geom_bond_site_symmetry_2
_geom_bond_distance
_geom_bond_publ_flag
C1 N1 . . 1.331(12) no
C1 N2 . . 1.359(14) no
C1 H1 . . 0.9500 no
C2 C3 . . 1.364(15) no
C2 N2 . . 1.387(15) no
C2 H2 . . 0.9500 no
C3 N1 . . 1.386(14) no
C3 C4 . . 1.483(13) no
C4 O2 . . 1.251(13) no
C4 O1 . . 1.287(12) no
C5 N3 . . 1.301(14) no
C5 N4 . . 1.332(15) no
C5 H5 . . 0.9500 no
C6 N4 . . 1.354(14) no
C6 C7 . . 1.358(15) no
C6 H6 . . 0.9500 no
C7 N3 . . 1.395(13) no
C7 C8 . . 1.481(13) no
C8 O3 . . 1.252(14) no
C8 O4 . . 1.280(14) no
N1 Pb1 . . 2.443(8) no
N2 H2A . . 0.8800 no
N3 Pb1 . . 2.409(9) no
N4 H4 . . 0.8800 no
O1 Pb1 . . 2.449(7) no
O3 Pb1 . . 2.593(9) no
O4 Pb1 . 4_565 2.736(7) no
O5 H5A . . 0.8503 no
O5 H5B . . 0.8501 no
O5 Pb1 . . 2.7851(88) no
